data_4511036
loop_
_publ_author_name
'Yang, Jin'
'Ma, Jian-Fang'
'Liu, Ying-Ying'
'Ma, Ji-Cheng'
'Batten, Stuart R.'

_publ_section_title
;
 A Series of Lead(II) Complexes with \p&#x2212;\p Stackings: Structural
 Diversities by Varying the Ligands
;
_journal_issue 4
_journal_name_full 'Crystal Growth &amp; Design'
_journal_page_first 1894
_journal_paper_doi 10.1021/cg801085d
_journal_volume 9
_journal_year 2009
_chemical_formula_moiety '2(C22 H18 N4 O4 Pb), C14 H8 N4, O'
_chemical_formula_sum 'C58 H48 N12 O9 Pb2'
_chemical_formula_weight 1471.50
_chemical_name_systematic
;
 ?
;
_space_group_IT_number 2
_symmetry_cell_setting triclinic
_symmetry_space_group_name_Hall '-P 1'
_symmetry_space_group_name_H-M 'P -1'
_atom_sites_solution_hydrogens geom
_atom_sites_solution_primary direct
_atom_sites_solution_secondary difmap
_audit_creation_method SHELXL-97
_cell_angle_alpha 100.12(3)
_cell_angle_beta 90.24(3)
_cell_angle_gamma 91.79(3)
_cell_formula_units_Z 2
_cell_length_a 8.8647(18)
_cell_length_b 10.648(2)
_cell_length_c 27.091(5)
_cell_measurement_reflns_used block
_cell_measurement_temperature 293(2)
_cell_measurement_theta_max 27.47
_cell_measurement_theta_min 3.06
_cell_volume 2516.0(9)
_computing_cell_refinement PROCESS-AUTO
_computing_data_collection 'PROCESS-AUTO (Rigaku, 1998)'
_computing_data_reduction PROCESS-AUTO
_computing_molecular_graphics 'SHELXTL-PLUS (Sheldrick, 1990)'
_computing_publication_material SHELXL-97
_computing_structure_refinement 'SHELXL-97 (Sheldrick, 1997)'
_computing_structure_solution 'SHELXS-97 (Sheldrick, 1997)'
_diffrn_ambient_temperature 293(2)
_diffrn_detector_area_resol_mean 10.0
_diffrn_measured_fraction_theta_full 0.957
_diffrn_measured_fraction_theta_max 0.947
_diffrn_measurement_device_type 'Rigaku R-AXIS RAPID'
_diffrn_measurement_method '\w scan'
_diffrn_radiation_monochromator graphite
_diffrn_radiation_source 'rotorating anode'
_diffrn_radiation_type MoK\a
_diffrn_radiation_wavelength 0.71073
_diffrn_reflns_av_R_equivalents 0.0382
_diffrn_reflns_av_sigmaI/netI 0.0572
_diffrn_reflns_limit_h_max 11
_diffrn_reflns_limit_h_min -10
_diffrn_reflns_limit_k_max 13
_diffrn_reflns_limit_k_min -12
_diffrn_reflns_limit_l_max 35
_diffrn_reflns_limit_l_min -35
_diffrn_reflns_number 23002
_diffrn_reflns_theta_full 25.00
_diffrn_reflns_theta_max 27.47
_diffrn_reflns_theta_min 3.06
_diffrn_standards_interval_count none
_diffrn_standards_number none
_exptl_absorpt_coefficient_mu 6.758
_exptl_absorpt_correction_type multi-scan
_exptl_absorpt_process_details 'ABSCOR (Higashi, 1995)'
_exptl_crystal_colour 'pale yellow'
_exptl_crystal_density_diffrn 1.942
_exptl_crystal_density_method 'not measured'
_exptl_crystal_description block
_exptl_crystal_F_000 1432
_exptl_crystal_size_max 0.362
_exptl_crystal_size_mid 0.258
_exptl_crystal_size_min 0.245
_refine_diff_density_max 0.852
_refine_diff_density_min -0.819
_refine_diff_density_rms 0.204
_refine_ls_extinction_method none
_refine_ls_goodness_of_fit_ref 1.164
_refine_ls_hydrogen_treatment constr
_refine_ls_matrix_type full
_refine_ls_number_parameters 730
_refine_ls_number_reflns 10929
_refine_ls_number_restraints 0
_refine_ls_restrained_S_all 1.164
_refine_ls_R_factor_all 0.0633
_refine_ls_R_factor_gt 0.0407
_refine_ls_shift/su_max 0.005
_refine_ls_shift/su_mean 0.001
_refine_ls_structure_factor_coef Fsqd
_refine_ls_weighting_details 'calc w=1/[\s^2^(Fo^2^)+(0.0877P)^2^+7.2515P] where P=(Fo^2^+2Fc^2^)/3'
_refine_ls_weighting_scheme calc
_refine_ls_wR_factor_gt 0.1545
_refine_ls_wR_factor_ref 0.1673
_reflns_number_gt 8551
_reflns_number_total 10929
_reflns_threshold_expression >2sigma(I)
_cod_data_source_file cg801085d_si_002.cif
_cod_data_source_block compound3
_cod_depositor_comments
;
The following automatic conversions were performed:

'_symmetry_cell_setting' value 'Triclinic' changed to 'triclinic'
according to
/usr/data/users/saulius/automatic-downloads/retrospective/ACS/lib/dictionaries/cif_core.dic
dictionary named 'cif_core.dic' version 2.4.2 from 2011-04-26.

Automatic conversion script
Id: cif_fix_values 2281 2013-09-26 08:29:07Z andrius 
;
_cod_original_cell_volume 2516.2(9)
_cod_original_sg_symbol_Hall '-p 1'
_cod_database_code 4511036

loop_
_symmetry_equiv_pos_as_xyz
'x, y, z'
'-x, -y, -z'

loop_
_atom_site_label
_atom_site_type_symbol
_atom_site_fract_x
_atom_site_fract_y
_atom_site_fract_z
_atom_site_U_iso_or_equiv
_atom_site_adp_type
_atom_site_occupancy
_atom_site_symmetry_multiplicity
_atom_site_calc_flag
_atom_site_refinement_flags
C1 C 0.3983(11) 0.2163(9) 0.4769(3) 0.038(2) Uani 1 1 d .
C2 C 0.5351(10) 0.2963(8) 0.4986(3) 0.0324(18) Uani 1 1 d .
H2 H 0.4978 0.3739 0.5192 0.039 Uiso 1 1 calc R
C3 C 0.6239(10) 0.2262(9) 0.5335(3) 0.0341(18) Uani 1 1 d .
H3A H 0.5580 0.2068 0.5598 0.041 Uiso 1 1 calc R
H3B H 0.6569 0.1459 0.5146 0.041 Uiso 1 1 calc R
C4 C 0.7596(11) 0.3030(9) 0.5570(3) 0.041(2) Uani 1 1 d .
H4A H 0.8168 0.2515 0.5761 0.049 Uiso 1 1 calc R
H4B H 0.7261 0.3770 0.5799 0.049 Uiso 1 1 calc R
C5 C 0.6390(11) 0.3382(9) 0.4595(3) 0.037(2) Uani 1 1 d .
H5A H 0.5830 0.3885 0.4396 0.044 Uiso 1 1 calc R
H5B H 0.6735 0.2633 0.4373 0.044 Uiso 1 1 calc R
C6 C 0.7752(11) 0.4168(8) 0.4836(4) 0.039(2) Uani 1 1 d .
H6A H 0.8418 0.4369 0.4576 0.047 Uiso 1 1 calc R
H6B H 0.7415 0.4966 0.5027 0.047 Uiso 1 1 calc R
C7 C 0.8610(11) 0.3466(9) 0.5178(3) 0.0377(19) Uani 1 1 d .
H7 H 0.9354 0.4079 0.5360 0.045 Uiso 1 1 calc R
C8 C 0.9497(9) 0.2382(9) 0.4883(3) 0.0340(18) Uani 1 1 d .
C9 C -0.0525(10) 0.2380(9) -0.0138(3) 0.0369(19) Uani 1 1 d .
C10 C -0.1416(12) 0.2977(10) -0.0513(4) 0.046(2) Uani 1 1 d .
H10 H -0.0673 0.3293 -0.0732 0.055 Uiso 1 1 calc R
C11 C -0.2245(13) 0.4125(9) -0.0259(4) 0.052(3) Uani 1 1 d .
H11A H -0.2605 0.4594 -0.0510 0.062 Uiso 1 1 calc R
H11B H -0.1556 0.4685 -0.0036 0.062 Uiso 1 1 calc R
C12 C -0.3577(11) 0.3733(8) 0.0040(4) 0.040(2) Uani 1 1 d .
H12A H -0.3212 0.3320 0.0307 0.049 Uiso 1 1 calc R
H12B H -0.4104 0.4488 0.0191 0.049 Uiso 1 1 calc R
C13 C -0.4667(10) 0.2825(9) -0.0296(3) 0.0365(19) Uani 1 1 d .
H13 H -0.5056 0.3281 -0.0552 0.044 Uiso 1 1 calc R
C14 C -0.6015(10) 0.2382(9) -0.0015(3) 0.040(2) Uani 1 1 d .
C15 C -0.3843(11) 0.1667(9) -0.0566(3) 0.040(2) Uani 1 1 d .
H15A H -0.3515 0.1164 -0.0323 0.048 Uiso 1 1 calc R
H15B H -0.4536 0.1138 -0.0799 0.048 Uiso 1 1 calc R
C16 C -0.2474(13) 0.2048(11) -0.0854(3) 0.051(3) Uani 1 1 d .
H16A H -0.1933 0.1291 -0.0993 0.061 Uiso 1 1 calc R
H16B H -0.2811 0.2444 -0.1130 0.061 Uiso 1 1 calc R
C17 C 0.2971(12) 0.3342(10) 0.1615(4) 0.047(2) Uani 1 1 d .
H17 H 0.3719 0.3450 0.1385 0.057 Uiso 1 1 calc R
C18 C 0.3304(13) 0.3742(9) 0.2123(4) 0.049(3) Uani 1 1 d .
H18 H 0.4257 0.4074 0.2229 0.059 Uiso 1 1 calc R
C19 C 0.2193(13) 0.3632(9) 0.2456(4) 0.048(3) Uani 1 1 d .
H19 H 0.2372 0.3904 0.2798 0.058 Uiso 1 1 calc R
C20 C 0.0786(11) 0.3113(8) 0.2289(3) 0.037(2) Uani 1 1 d .
C21 C 0.0563(11) 0.2719(8) 0.1774(3) 0.037(2) Uani 1 1 d .
C22 C -0.0886(11) 0.2202(8) 0.1580(3) 0.036(2) Uani 1 1 d .
C23 C -0.2385(12) 0.1344(9) 0.0898(3) 0.043(2) Uani 1 1 d .
H23 H -0.2479 0.1020 0.0557 0.051 Uiso 1 1 calc R
C24 C -0.3671(12) 0.1361(10) 0.1191(4) 0.044(2) Uani 1 1 d .
H24 H -0.4613 0.1118 0.1047 0.053 Uiso 1 1 calc R
C25 C -0.3506(11) 0.1744(9) 0.1691(4) 0.042(2) Uani 1 1 d .
H25 H -0.4342 0.1733 0.1896 0.050 Uiso 1 1 calc R
C26 C -0.2107(11) 0.2153(8) 0.1904(3) 0.0360(19) Uani 1 1 d .
C27 C -0.1887(12) 0.2520(8) 0.2439(3) 0.040(2) Uani 1 1 d .
C28 C -0.0455(12) 0.2974(8) 0.2625(3) 0.040(2) Uani 1 1 d .
C29 C -0.2755(16) 0.2742(10) 0.3232(4) 0.059(3) Uani 1 1 d .
H29 H -0.3535 0.2687 0.3456 0.070 Uiso 1 1 calc R
C30 C -0.1364(18) 0.3153(10) 0.3420(4) 0.063(4) Uani 1 1 d .
H30 H -0.1233 0.3350 0.3766 0.075 Uiso 1 1 calc R
C31 C -0.2410(11) -0.0156(9) 0.3970(3) 0.041(2) Uani 1 1 d .
H31 H -0.2491 -0.0022 0.4317 0.049 Uiso 1 1 calc R
C32 C -0.3677(11) -0.0558(10) 0.3682(4) 0.045(2) Uani 1 1 d .
H32 H -0.4596 -0.0672 0.3834 0.054 Uiso 1 1 calc R
C33 C -0.3577(10) -0.0788(9) 0.3171(4) 0.040(2) Uani 1 1 d .
H33 H -0.4423 -0.1066 0.2974 0.048 Uiso 1 1 calc R
C34 C -0.2197(10) -0.0600(7) 0.2950(3) 0.0319(18) Uani 1 1 d .
C35 C -0.0951(10) -0.0154(7) 0.3265(3) 0.0298(17) Uani 1 1 d .
C36 C 0.0488(10) 0.0111(7) 0.3050(3) 0.0286(16) Uani 1 1 d .
C37 C 0.2957(11) 0.0846(9) 0.3172(4) 0.040(2) Uani 1 1 d .
H37 H 0.3740 0.1185 0.3389 0.048 Uiso 1 1 calc R
C38 C 0.3236(12) 0.0615(10) 0.2661(4) 0.044(2) Uani 1 1 d .
H38 H 0.4183 0.0791 0.2538 0.053 Uiso 1 1 calc R
C39 C 0.2078(12) 0.0118(9) 0.2341(3) 0.041(2) Uani 1 1 d .
H39 H 0.2242 -0.0055 0.1997 0.050 Uiso 1 1 calc R
C40 C 0.0652(11) -0.0128(8) 0.2528(3) 0.0342(19) Uani 1 1 d .
C41 C -0.0588(11) -0.0618(8) 0.2202(3) 0.0354(19) Uani 1 1 d .
C42 C -0.2000(12) -0.0850(8) 0.2411(3) 0.040(2) Uani 1 1 d .
C43 C -0.2955(16) -0.1530(10) 0.1629(4) 0.059(3) Uani 1 1 d .
H43 H -0.3747 -0.1859 0.1414 0.071 Uiso 1 1 calc R
C44 C -0.1579(15) -0.1286(10) 0.1419(4) 0.054(3) Uani 1 1 d .
H44 H -0.1486 -0.1440 0.1072 0.065 Uiso 1 1 calc R
C45 C 0.2914(13) -0.2969(11) 0.2493(5) 0.057(3) Uani 1 1 d .
H45 H 0.3874 -0.2821 0.2374 0.068 Uiso 1 1 calc R
C46 C 0.2647(13) -0.2721(11) 0.3008(5) 0.056(3) Uani 1 1 d .
H46 H 0.3450 -0.2413 0.3222 0.068 Uiso 1 1 calc R
C47 C -0.0568(13) -0.4433(9) 0.1515(4) 0.046(2) Uani 1 1 d .
H47 H 0.0384 -0.4324 0.1382 0.055 Uiso 1 1 calc R
C48 C 0.0202(12) -0.3357(8) 0.2879(3) 0.039(2) Uani 1 1 d .
C49 C 0.0439(10) -0.3610(8) 0.2365(3) 0.0345(19) Uani 1 1 d .
C50 C -0.0771(12) -0.4124(8) 0.2020(3) 0.042(2) Uani 1 1 d .
C51 C -0.2212(12) -0.4333(8) 0.2205(3) 0.038(2) Uani 1 1 d .
C52 C -0.1544(14) -0.3406(10) 0.3592(4) 0.052(3) Uani 1 1 d .
H52 H -0.0780 -0.3074 0.3818 0.062 Uiso 1 1 calc R
C53 C -0.3117(15) -0.5031(10) 0.1409(4) 0.057(3) Uani 1 1 d .
H53 H -0.3915 -0.5333 0.1192 0.068 Uiso 1 1 calc R
C54 C -0.1733(16) -0.4898(10) 0.1203(4) 0.057(3) Uani 1 1 d .
H54 H -0.1592 -0.5120 0.0859 0.069 Uiso 1 1 calc R
C55 C -0.2477(11) -0.4093(8) 0.2752(3) 0.0358(19) Uani 1 1 d .
C56 C -0.1280(11) -0.3613(8) 0.3077(3) 0.0355(19) Uani 1 1 d .
C57 C -0.4062(14) -0.4168(11) 0.3412(4) 0.055(3) Uani 1 1 d .
H57 H -0.5014 -0.4355 0.3529 0.066 Uiso 1 1 calc R
C58 C -0.2947(16) -0.3700(11) 0.3760(4) 0.059(3) Uani 1 1 d .
H58 H -0.3144 -0.3586 0.4101 0.071 Uiso 1 1 calc R
N1 N 0.1654(10) 0.2816(7) 0.1438(3) 0.0406(18) Uani 1 1 d .
N2 N -0.1039(9) 0.1759(7) 0.1077(3) 0.0345(16) Uani 1 1 d .
N3 N -0.0178(12) 0.3285(8) 0.3127(3) 0.052(2) Uani 1 1 d .
N4 N -0.3057(11) 0.2416(8) 0.2745(3) 0.052(2) Uani 1 1 d .
N5 N 0.1601(8) 0.0603(7) 0.3369(3) 0.0329(15) Uani 1 1 d .
N6 N -0.1086(9) 0.0045(7) 0.3772(3) 0.0339(16) Uani 1 1 d .
N7 N -0.0383(12) -0.0833(8) 0.1704(3) 0.052(2) Uani 1 1 d .
N8 N -0.3217(11) -0.1323(8) 0.2118(3) 0.050(2) Uani 1 1 d .
N9 N 0.1330(10) -0.2896(8) 0.3207(3) 0.049(2) Uani 1 1 d .
N10 N 0.1803(10) -0.3418(8) 0.2172(3) 0.048(2) Uani 1 1 d .
N11 N -0.3420(11) -0.4757(8) 0.1903(3) 0.049(2) Uani 1 1 d .
N12 N -0.3843(10) -0.4365(8) 0.2916(3) 0.0454(19) Uani 1 1 d .
O1 O 0.3727(8) 0.1973(7) 0.4301(2) 0.0493(17) Uani 1 1 d .
O2 O 0.3126(9) 0.1702(9) 0.5063(3) 0.061(2) Uani 1 1 d .
O1W O 0.2880(14) 0.3901(9) 0.3742(3) 0.088(3) Uani 1 1 d .
O3 O -0.6157(9) 0.2797(7) 0.0440(3) 0.0524(18) Uani 1 1 d .
O4 O -0.6946(8) 0.1624(8) -0.0266(3) 0.060(2) Uani 1 1 d .
O5 O 0.0184(8) 0.3081(6) 0.0213(2) 0.0441(15) Uani 1 1 d .
O6 O -0.0487(8) 0.1182(6) -0.0194(3) 0.0481(17) Uani 1 1 d .
O7 O 1.0212(7) 0.2554(6) 0.4499(2) 0.0400(14) Uani 1 1 d .
O8 O 0.9539(8) 0.1319(7) 0.5021(3) 0.0508(18) Uani 1 1 d .
Pb1 Pb 0.14624(4) 0.14343(3) 0.050245(12) 0.03573(11) Uani 1 1 d .
Pb2 Pb 0.14091(4) 0.05349(3) 0.437004(11) 0.03366(11) Uani 1 1 d .

loop_
_atom_site_aniso_label
_atom_site_aniso_U_11
_atom_site_aniso_U_22
_atom_site_aniso_U_33
_atom_site_aniso_U_23
_atom_site_aniso_U_13
_atom_site_aniso_U_12
C1 0.030(5) 0.051(5) 0.035(5) 0.007(4) 0.000(4) 0.005(4)
C2 0.026(5) 0.040(4) 0.031(4) 0.007(3) -0.009(3) 0.001(3)
C3 0.024(5) 0.049(5) 0.031(4) 0.013(4) -0.001(3) 0.000(4)
C4 0.038(6) 0.056(5) 0.027(4) 0.000(4) -0.004(4) -0.001(4)
C5 0.043(6) 0.042(5) 0.028(4) 0.009(3) 0.001(4) 0.010(4)
C6 0.037(6) 0.036(4) 0.045(5) 0.010(4) 0.001(4) -0.002(4)
C7 0.027(5) 0.045(5) 0.037(5) -0.005(4) -0.002(4) 0.000(4)
C8 0.012(4) 0.052(5) 0.039(5) 0.011(4) -0.001(3) -0.002(3)
C9 0.026(5) 0.049(5) 0.039(5) 0.015(4) 0.000(4) 0.000(4)
C10 0.043(6) 0.058(6) 0.043(5) 0.025(5) 0.002(4) -0.005(5)
C11 0.058(8) 0.037(5) 0.064(7) 0.019(5) -0.019(5) -0.011(4)
C12 0.041(6) 0.033(4) 0.045(5) 0.000(4) -0.008(4) 0.003(4)
C13 0.031(5) 0.046(5) 0.031(4) 0.003(4) -0.004(4) 0.004(4)
C14 0.020(5) 0.057(5) 0.040(5) -0.001(4) -0.004(4) 0.004(4)
C15 0.037(6) 0.047(5) 0.032(4) -0.002(4) -0.005(4) 0.000(4)
C16 0.053(7) 0.071(7) 0.030(5) 0.015(4) -0.002(4) 0.000(5)
C17 0.031(6) 0.056(6) 0.051(6) -0.001(5) 0.001(4) 0.000(4)
C18 0.041(7) 0.046(5) 0.057(6) -0.004(5) -0.017(5) -0.002(4)
C19 0.052(7) 0.045(5) 0.045(5) -0.001(4) -0.018(5) 0.008(5)
C20 0.047(6) 0.029(4) 0.036(4) 0.007(3) -0.007(4) 0.007(4)
C21 0.045(6) 0.033(4) 0.034(4) 0.005(3) -0.007(4) 0.007(4)
C22 0.046(6) 0.026(4) 0.038(4) 0.011(3) -0.007(4) 0.001(3)
C23 0.050(7) 0.045(5) 0.034(5) 0.009(4) -0.008(4) -0.006(4)
C24 0.028(6) 0.052(5) 0.055(6) 0.017(5) -0.003(4) -0.007(4)
C25 0.032(6) 0.047(5) 0.050(6) 0.016(4) 0.007(4) 0.001(4)
C26 0.045(6) 0.029(4) 0.036(4) 0.011(3) 0.003(4) 0.004(4)
C27 0.053(7) 0.033(4) 0.037(5) 0.011(4) 0.006(4) 0.010(4)
C28 0.057(7) 0.029(4) 0.034(4) 0.007(3) 0.002(4) 0.010(4)
C29 0.081(10) 0.051(6) 0.042(6) 0.001(5) 0.016(6) 0.009(6)
C30 0.112(12) 0.041(5) 0.034(5) 0.004(4) 0.007(6) 0.015(6)
C31 0.037(6) 0.049(5) 0.034(5) 0.002(4) 0.012(4) -0.004(4)
C32 0.023(5) 0.056(6) 0.057(6) 0.016(5) 0.005(4) -0.004(4)
C33 0.021(5) 0.044(5) 0.054(6) 0.008(4) -0.007(4) -0.002(4)
C34 0.029(5) 0.028(4) 0.038(4) 0.005(3) -0.005(3) 0.003(3)
C35 0.033(5) 0.032(4) 0.024(4) 0.001(3) -0.001(3) 0.000(3)
C36 0.025(5) 0.031(4) 0.030(4) 0.005(3) 0.003(3) 0.003(3)
C37 0.032(6) 0.041(5) 0.050(5) 0.012(4) -0.003(4) -0.006(4)
C38 0.037(6) 0.054(6) 0.045(5) 0.013(4) 0.013(4) 0.007(4)
C39 0.048(6) 0.047(5) 0.031(4) 0.011(4) 0.013(4) 0.008(4)
C40 0.042(6) 0.027(4) 0.033(4) 0.007(3) -0.003(4) 0.004(3)
C41 0.045(6) 0.030(4) 0.030(4) 0.002(3) -0.001(4) 0.010(4)
C42 0.057(7) 0.026(4) 0.036(4) 0.000(3) -0.014(4) 0.010(4)
C43 0.080(10) 0.050(6) 0.043(6) 0.000(4) -0.030(6) 0.013(6)
C44 0.070(9) 0.059(6) 0.032(5) 0.003(4) -0.007(5) 0.028(6)
C45 0.031(6) 0.059(6) 0.080(8) 0.010(6) -0.004(5) 0.000(5)
C46 0.027(6) 0.064(7) 0.079(8) 0.015(6) -0.021(5) -0.005(5)
C47 0.052(7) 0.042(5) 0.046(5) 0.011(4) 0.007(5) -0.006(4)
C48 0.049(6) 0.027(4) 0.041(5) 0.005(3) -0.015(4) 0.005(4)
C49 0.033(5) 0.031(4) 0.042(5) 0.011(3) 0.002(4) 0.000(3)
C50 0.058(7) 0.025(4) 0.043(5) 0.009(4) -0.011(4) -0.004(4)
C51 0.049(6) 0.028(4) 0.038(5) 0.007(3) -0.008(4) -0.003(4)
C52 0.064(8) 0.054(6) 0.034(5) -0.002(4) -0.006(5) 0.008(5)
C53 0.064(8) 0.056(6) 0.050(6) 0.012(5) -0.020(5) -0.025(5)
C54 0.089(10) 0.048(6) 0.035(5) 0.007(4) -0.005(5) -0.012(6)
C55 0.040(6) 0.029(4) 0.038(5) 0.006(3) 0.000(4) 0.006(4)
C56 0.043(6) 0.031(4) 0.033(4) 0.005(3) -0.006(4) 0.009(4)
C57 0.050(7) 0.058(6) 0.057(7) 0.010(5) 0.009(5) 0.010(5)
C58 0.080(10) 0.056(6) 0.041(6) 0.006(5) 0.008(6) 0.016(6)
N1 0.041(5) 0.040(4) 0.039(4) 0.003(3) -0.006(3) -0.005(3)
N2 0.032(4) 0.042(4) 0.031(4) 0.010(3) -0.004(3) -0.003(3)
N3 0.086(8) 0.040(4) 0.032(4) 0.007(3) -0.001(4) 0.012(4)
N4 0.068(7) 0.046(5) 0.042(5) 0.011(4) 0.025(4) 0.008(4)
N5 0.031(4) 0.035(4) 0.032(4) 0.007(3) 0.002(3) -0.004(3)
N6 0.030(4) 0.041(4) 0.029(3) 0.001(3) 0.005(3) -0.003(3)
N7 0.082(7) 0.044(4) 0.030(4) 0.004(3) -0.004(4) 0.021(4)
N8 0.056(6) 0.045(4) 0.048(5) 0.002(4) -0.023(4) 0.007(4)
N9 0.039(6) 0.052(5) 0.056(5) 0.007(4) -0.018(4) -0.003(4)
N10 0.040(5) 0.046(5) 0.058(5) 0.014(4) 0.005(4) 0.002(4)
N11 0.045(6) 0.054(5) 0.047(5) 0.008(4) -0.011(4) -0.012(4)
N12 0.044(5) 0.043(4) 0.050(5) 0.009(4) 0.004(4) -0.001(4)
O1 0.041(4) 0.072(5) 0.035(3) 0.012(3) -0.010(3) -0.013(3)
O2 0.040(5) 0.100(6) 0.041(4) 0.014(4) 0.000(3) -0.022(4)
O1W 0.134(10) 0.063(5) 0.066(6) 0.014(4) -0.013(6) -0.015(6)
O3 0.047(5) 0.072(5) 0.034(3) -0.005(3) 0.006(3) -0.005(4)
O4 0.027(4) 0.104(6) 0.041(4) -0.007(4) 0.002(3) -0.018(4)
O5 0.041(4) 0.045(4) 0.045(4) 0.008(3) -0.004(3) -0.005(3)
O6 0.043(5) 0.040(4) 0.059(4) 0.005(3) -0.017(3) -0.003(3)
O7 0.034(4) 0.048(4) 0.039(3) 0.010(3) 0.006(3) 0.003(3)
O8 0.041(5) 0.055(4) 0.063(5) 0.027(4) 0.015(3) 0.013(3)
Pb1 0.0301(2) 0.04033(19) 0.03411(19) -0.00087(13) -0.00297(13) 0.00260(13)
Pb2 0.0258(2) 0.0447(2) 0.03216(18) 0.01142(13) -0.00079(12) 0.00050(13)

loop_
_atom_type_symbol
_atom_type_description
_atom_type_scat_dispersion_real
_atom_type_scat_dispersion_imag
_atom_type_scat_source
C C 0.0030 0.0020 'International Tables Vol C Tables 4.2.6.8 and 6.1.1.4'
H H 0.0000 0.0000 'International Tables Vol C Tables 4.2.6.8 and 6.1.1.4'
N N 0.0060 0.0030 'International Tables Vol C Tables 4.2.6.8 and 6.1.1.4'
O O 0.0110 0.0060 'International Tables Vol C Tables 4.2.6.8 and 6.1.1.4'
Pb Pb -3.3940 10.1110 'International Tables Vol C Tables 4.2.6.8 and 6.1.1.4'

loop_
_geom_angle_atom_site_label_1
_geom_angle_atom_site_label_2
_geom_angle_atom_site_label_3
_geom_angle
_geom_angle_site_symmetry_1
_geom_angle_site_symmetry_3
O2 C1 O1 121.5(9) . .
O2 C1 C2 118.3(8) . .
O1 C1 C2 120.2(8) . .
O2 C1 Pb2 60.4(5) . .
O1 C1 Pb2 61.2(5) . .
C2 C1 Pb2 177.4(6) . .
C1 C2 C5 114.2(7) . .
C1 C2 C3 110.5(7) . .
C5 C2 C3 110.3(7) . .
C1 C2 H2 107.1 . .
C5 C2 H2 107.1 . .
C3 C2 H2 107.1 . .
C4 C3 C2 112.6(7) . .
C4 C3 H3A 109.1 . .
C2 C3 H3A 109.1 . .
C4 C3 H3B 109.1 . .
C2 C3 H3B 109.1 . .
H3A C3 H3B 107.8 . .
C3 C4 C7 111.8(7) . .
C3 C4 H4A 109.2 . .
C7 C4 H4A 109.2 . .
C3 C4 H4B 109.2 . .
C7 C4 H4B 109.2 . .
H4A C4 H4B 107.9 . .
C2 C5 C6 111.8(7) . .
C2 C5 H5A 109.3 . .
C6 C5 H5A 109.3 . .
C2 C5 H5B 109.3 . .
C6 C5 H5B 109.3 . .
H5A C5 H5B 107.9 . .
C7 C6 C5 111.7(7) . .
C7 C6 H6A 109.3 . .
C5 C6 H6A 109.3 . .
C7 C6 H6B 109.3 . .
C5 C6 H6B 109.3 . .
H6A C6 H6B 107.9 . .
C6 C7 C4 111.8(8) . .
C6 C7 C8 111.8(7) . .
C4 C7 C8 112.7(8) . .
C6 C7 H7 106.7 . .
C4 C7 H7 106.7 . .
C8 C7 H7 106.7 . .
O8 C8 O7 119.3(8) . .
O8 C8 C7 120.9(8) . .
O7 C8 C7 119.8(8) . .
O8 C8 Pb2 61.6(5) . 1_655
O7 C8 Pb2 57.9(5) . 1_655
C7 C8 Pb2 174.0(6) . 1_655
O5 C9 O6 121.1(8) . .
O5 C9 C10 119.9(8) . .
O6 C9 C10 119.0(9) . .
O5 C9 Pb1 56.9(4) . .
O6 C9 Pb1 64.5(5) . .
C10 C9 Pb1 172.3(6) . .
C11 C10 C9 111.6(8) . .
C11 C10 C16 111.0(9) . .
C9 C10 C16 114.6(8) . .
C11 C10 H10 106.3 . .
C9 C10 H10 106.3 . .
C16 C10 H10 106.3 . .
C10 C11 C12 111.3(8) . .
C10 C11 H11A 109.4 . .
C12 C11 H11A 109.4 . .
C10 C11 H11B 109.4 . .
C12 C11 H11B 109.4 . .
H11A C11 H11B 108.0 . .
C13 C12 C11 110.9(8) . .
C13 C12 H12A 109.5 . .
C11 C12 H12A 109.5 . .
C13 C12 H12B 109.5 . .
C11 C12 H12B 109.5 . .
H12A C12 H12B 108.0 . .
C12 C13 C14 113.3(8) . .
C12 C13 C15 110.5(8) . .
C14 C13 C15 109.7(8) . .
C12 C13 H13 107.7 . .
C14 C13 H13 107.7 . .
C15 C13 H13 107.7 . .
O3 C14 O4 123.3(10) . .
O3 C14 C13 119.9(9) . .
O4 C14 C13 116.8(8) . .
O3 C14 Pb1 61.5(5) . 1_455
O4 C14 Pb1 61.8(5) . 1_455
C13 C14 Pb1 177.6(6) . 1_455
C16 C15 C13 112.2(8) . .
C16 C15 H15A 109.2 . .
C13 C15 H15A 109.2 . .
C16 C15 H15B 109.2 . .
C13 C15 H15B 109.2 . .
H15A C15 H15B 107.9 . .
C10 C16 C15 111.1(8) . .
C10 C16 H16A 109.4 . .
C15 C16 H16A 109.4 . .
C10 C16 H16B 109.4 . .
C15 C16 H16B 109.4 . .
H16A C16 H16B 108.0 . .
N1 C17 C18 124.2(10) . .
N1 C17 H17 117.9 . .
C18 C17 H17 117.9 . .
C19 C18 C17 117.8(10) . .
C19 C18 H18 121.1 . .
C17 C18 H18 121.1 . .
C18 C19 C20 120.0(9) . .
C18 C19 H19 120.0 . .
C20 C19 H19 120.0 . .
C19 C20 C21 118.2(9) . .
C19 C20 C28 122.8(9) . .
C21 C20 C28 119.0(9) . .
N1 C21 C20 122.6(9) . .
N1 C21 C22 116.9(8) . .
C20 C21 C22 120.4(9) . .
N2 C22 C26 121.0(9) . .
N2 C22 C21 118.8(8) . .
C26 C22 C21 120.2(8) . .
N2 C23 C24 123.8(9) . .
N2 C23 H23 118.1 . .
C24 C23 H23 118.1 . .
C25 C24 C23 117.7(9) . .
C25 C24 H24 121.1 . .
C23 C24 H24 121.1 . .
C24 C25 C26 121.1(9) . .
C24 C25 H25 119.4 . .
C26 C25 H25 119.4 . .
C25 C26 C22 117.7(8) . .
C25 C26 C27 122.3(9) . .
C22 C26 C27 120.0(9) . .
N4 C27 C28 121.7(9) . .
N4 C27 C26 119.2(10) . .
C28 C27 C26 119.1(8) . .
N3 C28 C27 121.2(9) . .
N3 C28 C20 117.8(10) . .
C27 C28 C20 121.0(8) . .
N4 C29 C30 123.6(11) . .
N4 C29 H29 118.2 . .
C30 C29 H29 118.2 . .
N3 C30 C29 122.6(10) . .
N3 C30 H30 118.7 . .
C29 C30 H30 118.7 . .
N6 C31 C32 122.5(9) . .
N6 C31 H31 118.7 . .
C32 C31 H31 118.7 . .
C33 C32 C31 119.8(9) . .
C33 C32 H32 120.1 . .
C31 C32 H32 120.1 . .
C32 C33 C34 119.3(9) . .
C32 C33 H33 120.4 . .
C34 C33 H33 120.4 . .
C33 C34 C35 118.3(8) . .
C33 C34 C42 122.3(8) . .
C35 C34 C42 119.4(8) . .
N6 C35 C34 120.8(8) . .
N6 C35 C36 119.2(8) . .
C34 C35 C36 120.0(7) . .
N5 C36 C40 123.4(8) . .
N5 C36 C35 117.0(7) . .
C40 C36 C35 119.6(8) . .
N5 C37 C38 123.2(9) . .
N5 C37 H37 118.4 . .
C38 C37 H37 118.4 . .
C39 C38 C37 118.3(9) . .
C39 C38 H38 120.9 . .
C37 C38 H38 120.9 . .
C38 C39 C40 120.5(8) . .
C38 C39 H39 119.8 . .
C40 C39 H39 119.8 . .
C39 C40 C36 117.1(8) . .
C39 C40 C41 121.7(8) . .
C36 C40 C41 121.2(9) . .
N7 C41 C42 121.4(9) . .
N7 C41 C40 119.3(9) . .
C42 C41 C40 119.2(8) . .
N8 C42 C41 121.7(8) . .
N8 C42 C34 117.9(9) . .
C41 C42 C34 120.4(8) . .
N8 C43 C44 124.1(11) . .
N8 C43 H43 117.9 . .
C44 C43 H43 117.9 . .
N7 C44 C43 121.4(9) . .
N7 C44 H44 119.3 . .
C43 C44 H44 119.3 . .
N10 C45 C46 120.3(11) . .
N10 C45 H45 119.8 . .
C46 C45 H45 119.8 . .
N9 C46 C45 123.8(10) . .
N9 C46 H46 118.1 . .
C45 C46 H46 118.1 . .
C54 C47 C50 121.0(11) . .
C54 C47 H47 119.5 . .
C50 C47 H47 119.5 . .
N9 C48 C49 121.6(10) . .
N9 C48 C56 118.5(9) . .
C49 C48 C56 119.9(8) . .
N10 C49 C48 121.3(9) . .
N10 C49 C50 117.7(9) . .
C48 C49 C50 120.9(9) . .
C47 C50 C51 117.7(9) . .
C47 C50 C49 122.7(10) . .
C51 C50 C49 119.6(8) . .
N11 C51 C50 123.0(9) . .
N11 C51 C55 116.9(9) . .
C50 C51 C55 120.1(8) . .
C58 C52 C56 119.0(10) . .
C58 C52 H52 120.5 . .
C56 C52 H52 120.5 . .
N11 C53 C54 125.1(10) . .
N11 C53 H53 117.4 . .
C54 C53 H53 117.4 . .
C47 C54 C53 118.0(10) . .
C47 C54 H54 121.0 . .
C53 C54 H54 121.0 . .
N12 C55 C56 122.5(8) . .
N12 C55 C51 118.5(9) . .
C56 C55 C51 119.0(9) . .
C52 C56 C55 118.2(10) . .
C52 C56 C48 121.3(9) . .
C55 C56 C48 120.4(8) . .
N12 C57 C58 123.3(11) . .
N12 C57 H57 118.3 . .
C58 C57 H57 118.3 . .
C52 C58 C57 118.8(10) . .
C52 C58 H58 120.6 . .
C57 C58 H58 120.6 . .
C17 N1 C21 117.1(8) . .
C17 N1 Pb1 120.0(6) . .
C21 N1 Pb1 120.8(6) . .
C23 N2 C22 118.4(8) . .
C23 N2 Pb1 121.7(6) . .
C22 N2 Pb1 119.3(6) . .
C30 N3 C28 115.3(11) . .
C29 N4 C27 115.6(11) . .
C36 N5 C37 117.5(7) . .
C36 N5 Pb2 121.2(5) . .
C37 N5 Pb2 119.4(6) . .
C31 N6 C35 119.3(8) . .
C31 N6 Pb2 119.9(6) . .
C35 N6 Pb2 120.2(6) . .
C44 N7 C41 116.6(10) . .
C43 N8 C42 114.6(10) . .
C46 N9 C48 115.7(10) . .
C45 N10 C49 117.2(10) . .
C53 N11 C51 115.1(10) . .
C55 N12 C57 118.0(9) . .
C1 O1 Pb2 93.0(6) . .
C1 O2 Pb2 94.2(6) . .
C14 O3 Pb1 93.1(6) . 1_455
C14 O4 Pb1 92.7(6) . 1_455
C9 O5 Pb1 96.7(5) . .
C9 O6 Pb1 88.8(5) . .
C9 O6 Pb1 158.3(6) . 2
Pb1 O6 Pb1 111.7(2) . 2
C8 O7 Pb2 95.7(5) . 1_655
C8 O8 Pb2 92.0(5) . 1_655
C8 O8 Pb2 153.6(6) . 2_656
Pb2 O8 Pb2 114.4(2) 1_655 2_656
O5 Pb1 O6 53.1(2) . .
O5 Pb1 O3 85.4(2) . 1_655
O6 Pb1 O3 119.1(2) . 1_655
O5 Pb1 O4 80.7(3) . 1_655
O6 Pb1 O4 77.3(2) . 1_655
O3 Pb1 O4 50.9(2) 1_655 1_655
O5 Pb1 N1 91.1(2) . .
O6 Pb1 N1 134.3(2) . .
O3 Pb1 N1 78.8(2) 1_655 .
O4 Pb1 N1 129.4(2) 1_655 .
O5 Pb1 N2 75.5(2) . .
O6 Pb1 N2 81.7(2) . .
O3 Pb1 N2 133.7(2) 1_655 .
O4 Pb1 N2 154.7(2) 1_655 .
N1 Pb1 N2 60.2(2) . .
O5 Pb1 C9 26.4(2) . .
O6 Pb1 C9 26.7(2) . .
O3 Pb1 C9 101.8(3) 1_655 .
O4 Pb1 C9 76.0(3) 1_655 .
N1 Pb1 C9 114.4(3) . .
N2 Pb1 C9 78.8(2) . .
O5 Pb1 O6 120.5(2) . 2
O6 Pb1 O6 68.3(2) . 2
O3 Pb1 O6 137.2(2) 1_655 2
O4 Pb1 O6 97.1(2) 1_655 2
N1 Pb1 O6 128.7(2) . 2
N2 Pb1 O6 87.9(2) . 2
C9 Pb1 O6 94.8(2) . 2
O5 Pb1 C14 83.1(2) . 1_655
O6 Pb1 C14 99.0(2) . 1_655
O3 Pb1 C14 25.4(2) 1_655 1_655
O4 Pb1 C14 25.5(2) 1_655 1_655
N1 Pb1 C14 104.1(3) . 1_655
N2 Pb1 C14 152.7(2) . 1_655
C9 Pb1 C14 89.6(3) . 1_655
O6 Pb1 C14 117.9(2) 2 1_655
O7 Pb2 O8 52.8(2) 1_455 1_455
O7 Pb2 O2 81.8(3) 1_455 .
O8 Pb2 O2 79.1(3) 1_455 .
O7 Pb2 O1 81.2(2) 1_455 .
O8 Pb2 O1 117.2(3) 1_455 .
O2 Pb2 O1 51.2(2) . .
O7 Pb2 N6 77.3(2) 1_455 .
O8 Pb2 N6 83.1(2) 1_455 .
O2 Pb2 N6 158.1(3) . .
O1 Pb2 N6 130.1(2) . .
O7 Pb2 N5 89.8(2) 1_455 .
O8 Pb2 N5 133.4(2) 1_455 .
O2 Pb2 N5 127.0(2) . .
O1 Pb2 N5 75.8(2) . .
N6 Pb2 N5 59.8(2) . .
O7 Pb2 C8 26.4(2) 1_455 1_455
O8 Pb2 C8 26.4(2) 1_455 1_455
O2 Pb2 C8 77.9(3) . 1_455
O1 Pb2 C8 98.8(3) . 1_455
N6 Pb2 C8 80.5(2) . 1_455
N5 Pb2 C8 113.1(2) . 1_455
O7 Pb2 O8 118.2(2) 1_455 2_656
O8 Pb2 O8 65.6(2) 1_455 2_656
O2 Pb2 O8 91.8(2) . 2_656
O1 Pb2 O8 137.2(2) . 2_656
N6 Pb2 O8 92.4(2) . 2_656
N5 Pb2 O8 136.3(2) . 2_656
C8 Pb2 O8 92.0(2) 1_455 2_656
O7 Pb2 C1 81.1(2) 1_455 .
O8 Pb2 C1 98.8(3) 1_455 .
O2 Pb2 C1 25.5(2) . .
O1 Pb2 C1 25.8(2) . .
N6 Pb2 C1 151.2(2) . .
N5 Pb2 C1 101.6(2) . .
C8 Pb2 C1 88.7(3) 1_455 .
O8 Pb2 C1 114.7(2) 2_656 .

loop_
_geom_bond_atom_site_label_1
_geom_bond_atom_site_label_2
_geom_bond_distance
_geom_bond_site_symmetry_2
C1 O2 1.254(11) .
C1 O1 1.266(11) .
C1 C2 1.515(13) .
C1 Pb2 2.907(10) .
C2 C5 1.522(12) .
C2 C3 1.533(11) .
C2 H2 0.9800 .
C3 C4 1.506(13) .
C3 H3A 0.9700 .
C3 H3B 0.9700 .
C4 C7 1.519(13) .
C4 H4A 0.9700 .
C4 H4B 0.9700 .
C5 C6 1.525(13) .
C5 H5A 0.9700 .
C5 H5B 0.9700 .
C6 C7 1.505(12) .
C6 H6A 0.9700 .
C6 H6B 0.9700 .
C7 C8 1.525(12) .
C7 H7 0.9800 .
C8 O8 1.255(11) .
C8 O7 1.260(10) .
C8 Pb2 2.818(9) 1_655
C9 O5 1.255(11) .
C9 O6 1.259(11) .
C9 C10 1.519(12) .
C9 Pb1 2.799(9) .
C10 C11 1.508(15) .
C10 C16 1.525(15) .
C10 H10 0.9800 .
C11 C12 1.523(15) .
C11 H11A 0.9700 .
C11 H11B 0.9700 .
C12 C13 1.524(12) .
C12 H12A 0.9700 .
C12 H12B 0.9700 .
C13 C14 1.526(13) .
C13 C15 1.528(12) .
C13 H13 0.9800 .
C14 O3 1.242(11) .
C14 O4 1.247(12) .
C14 Pb1 2.893(10) 1_455
C15 C16 1.527(14) .
C15 H15A 0.9700 .
C15 H15B 0.9700 .
C16 H16A 0.9700 .
C16 H16B 0.9700 .
C17 N1 1.329(13) .
C17 C18 1.395(14) .
C17 H17 0.9300 .
C18 C19 1.356(16) .
C18 H18 0.9300 .
C19 C20 1.390(14) .
C19 H19 0.9300 .
C20 C21 1.394(12) .
C20 C28 1.452(13) .
C21 N1 1.346(12) .
C21 C22 1.442(13) .
C22 N2 1.366(11) .
C22 C26 1.401(13) .
C23 N2 1.318(12) .
C23 C24 1.390(14) .
C23 H23 0.9300 .
C24 C25 1.350(14) .
C24 H24 0.9300 .
C25 C26 1.390(14) .
C25 H25 0.9300 .
C26 C27 1.444(12) .
C27 N4 1.346(12) .
C27 C28 1.404(14) .
C28 N3 1.360(11) .
C29 N4 1.326(14) .
C29 C30 1.361(18) .
C29 H29 0.9300 .
C30 N3 1.340(16) .
C30 H30 0.9300 .
C31 N6 1.320(11) .
C31 C32 1.378(14) .
C31 H31 0.9300 .
C32 C33 1.366(14) .
C32 H32 0.9300 .
C33 C34 1.387(13) .
C33 H33 0.9300 .
C34 C35 1.411(12) .
C34 C42 1.452(12) .
C35 N6 1.358(10) .
C35 C36 1.445(12) .
C36 N5 1.341(11) .
C36 C40 1.401(11) .
C37 N5 1.354(12) .
C37 C38 1.387(13) .
C37 H37 0.9300 .
C38 C39 1.372(15) .
C38 H38 0.9300 .
C39 C40 1.398(13) .
C39 H39 0.9300 .
C40 C41 1.434(13) .
C41 N7 1.340(11) .
C41 C42 1.409(14) .
C42 N8 1.366(12) .
C43 N8 1.326(14) .
C43 C44 1.384(17) .
C43 H43 0.9300 .
C44 N7 1.336(15) .
C44 H44 0.9300 .
C45 N10 1.332(14) .
C45 C46 1.395(17) .
C45 H45 0.9300 .
C46 N9 1.310(14) .
C46 H46 0.9300 .
C47 C54 1.356(15) .
C47 C50 1.365(13) .
C47 H47 0.9300 .
C48 N9 1.355(12) .
C48 C49 1.390(13) .
C48 C56 1.457(14) .
C49 N10 1.343(12) .
C49 C50 1.449(13) .
C50 C51 1.400(14) .
C51 N11 1.362(12) .
C51 C55 1.479(12) .
C52 C58 1.372(17) .
C52 C56 1.395(13) .
C52 H52 0.9300 .
C53 N11 1.349(14) .
C53 C54 1.364(17) .
C53 H53 0.9300 .
C54 H54 0.9300 .
C55 N12 1.332(12) .
C55 C56 1.402(13) .
C57 N12 1.340(14) .
C57 C58 1.381(17) .
C57 H57 0.9300 .
C58 H58 0.9300 .
N1 Pb1 2.700(8) .
N2 Pb1 2.710(8) .
N5 Pb2 2.731(7) .
N6 Pb2 2.718(8) .
O1 Pb2 2.551(7) .
O2 Pb2 2.534(8) .
O3 Pb1 2.547(8) 1_455
O4 Pb1 2.554(7) 1_455
O5 Pb1 2.360(7) .
O6 Pb1 2.526(7) .
O6 Pb1 2.869(7) 2
O7 Pb2 2.399(6) 1_655
O8 Pb2 2.481(7) 1_655
O8 Pb2 2.893(6) 2_656
Pb1 O3 2.547(8) 1_655
Pb1 O4 2.554(7) 1_655
Pb1 O6 2.869(7) 2
Pb1 C14 2.893(10) 1_655
Pb2 O7 2.399(6) 1_455
Pb2 O8 2.481(7) 1_455
Pb2 C8 2.818(9) 1_455
Pb2 O8 2.893(7) 2_656
